data_2200588
loop_
_publ_author_name
'Kolitsch, Uwe'

_publ_section_title
;
Redetermination of the mixed-valence manganese arsenate flinkite,
Mn^II^~2~Mn^III^(OH)~4~(AsO~4~)
;
_journal_name_full 'Acta Crystallographica, Section E'
_journal_page_first i115
_journal_page_last i118
_journal_paper_doi 10.1107/S1600536801020050
_journal_volume 57
_journal_year 2001
_chemical_compound_source Synthetic
_chemical_formula_iupac 'Mn3 (O H)4 (As O4)'
_chemical_formula_structural 'Mn3 (As O4) (O H)4'
_chemical_formula_sum 'As H4 Mn3 O8'
_chemical_formula_weight 371.77
_chemical_name_common flinkite
_chemical_name_mineral Flinkite
_space_group_IT_number 62
_symmetry_cell_setting orthorhombic
_symmetry_space_group_name_Hall '-P 2ac 2n'
_symmetry_space_group_name_H-M 'P n m a'
_cell_angle_alpha 90.00
_cell_angle_beta 90.00
_cell_angle_gamma 90.00
_cell_formula_units_Z 4
_cell_length_a 9.483(2)
_cell_length_b 13.030(3)
_cell_length_c 5.3390(10)
_cell_measurement_temperature 293(2)
_cell_volume 659.7(2)
_database_code_amcsd 0010370
_diffrn_ambient_temperature 293(2)
_exptl_crystal_density_diffrn 3.743
_cod_database_code 2200588

loop_
_space_group_symop_operation_xyz
'x, y, z'
'-x+1/2, -y, z+1/2'
'-x, y+1/2, -z'
'x+1/2, -y+1/2, -z+1/2'
'-x, -y, -z'
'x-1/2, y, -z-1/2'
'x, -y-1/2, z'
'-x-1/2, y-1/2, z-1/2'

loop_
_atom_site_label
_atom_site_fract_x
_atom_site_fract_y
_atom_site_fract_z
_atom_site_U_iso_or_equiv
_atom_site_adp_type
_atom_site_calc_flag
_atom_site_refinement_flags
_atom_site_occupancy
_atom_site_disorder_assembly
_atom_site_disorder_group
_atom_site_type_symbol
Mn1 .0000 .0000 .0000 .00784(12) Uani d S 1 . . Mn
Mn2 .02051(3) .13025(3) .48313(6) .01049(11) Uani d . 1 . . Mn
As .15431(3) .7500 .02622(5) .00615(11) Uani d S 1 . . As
OH1 .14134(14) .08274(11) .1580(3) .0106(3) Uani d D 1 . . O
O2 -.09358(16) .14410(11) .8279(3) .0115(3) Uani d . 1 . . O
OH3 -.09925(15) .00406(10) .3108(3) .0092(3) Uani d D 1 . . O
O4 .1032(2) .7500 .7226(4) .0121(4) Uani d S 1 . . O
O5 .1677(2) .2500 .5548(4) .0106(4) Uani d S 1 . . O
H1 .160(4) .128(2) .045(5) .030 Uiso d D 1 . . H
H3 -.185(2) .021(2) .302(6) .030 Uiso d D 1 . . H

loop_
_atom_site_aniso_label
_atom_site_aniso_U_11
_atom_site_aniso_U_22
_atom_site_aniso_U_33
_atom_site_aniso_U_12
_atom_site_aniso_U_13
_atom_site_aniso_U_23
Mn1 .0076(2) .0095(2) .0065(2) -.00051(14) .00026(13) -.00132(13)
Mn2 .01290(18) .00879(18) .00977(17) -.00048(11) .00050(10) -.00059(10)
As .00659(16) .00550(16) .00636(15) .000 .00033(8) .000
OH1 .0099(6) .0111(6) .0108(6) -.0015(5) .0003(5) -.0009(5)
O2 .0151(7) .0091(6) .0104(6) .0035(5) .0025(5) -.0013(5)
OH3 .0077(6) .0109(6) .0089(6) .0014(5) .0009(5) -.0006(5)
O4 .0170(10) .0110(9) .0084(8) .000 -.0027(8) .000
O5 .0062(9) .0090(9) .0166(10) .000 .0009(7) .000

loop_
_geom_bond_atom_site_label_1
_geom_bond_atom_site_label_2
_geom_bond_site_symmetry_2
_geom_bond_distance
_geom_bond_publ_flag
Mn1 OH3 5 1.9085(14) yes
Mn1 OH3 . 1.9085(14) ?
Mn1 OH1 5 1.9158(14) yes
Mn1 OH1 . 1.9158(14) ?
Mn1 O2 1_554 2.2709(15) yes
Mn1 O2 5_556 2.2709(15) ?
Mn1 Mn2 . 3.0938(6) ?
Mn1 Mn2 5 3.0938(6) ?
Mn2 O5 . 2.1280(14) yes
Mn2 O2 . 2.1430(15) yes
Mn2 OH1 . 2.1702(15) yes
Mn2 OH3 5_556 2.1977(15) yes
Mn2 OH3 . 2.1999(15) yes
Mn2 O4 5_566 2.2399(15) yes
Mn2 Mn2 7_565 3.1208(10) ?
As O2 5_566 1.6858(14) yes
As O2 3_556 1.6858(14) ?
As O4 1_554 1.692(2) yes
As O5 2_564 1.695(2) yes
OH1 H1 . .857(18) ?
O2 As 5_566 1.6858(14) ?
O2 Mn1 1_556 2.2709(15) ?
OH3 Mn2 5_556 2.1977(15) ?
OH3 H3 . .844(18) ?
O4 As 1_556 1.692(2) ?
O4 Mn2 3_556 2.2399(15) ?
O4 Mn2 5_566 2.2399(15) ?
O5 As 2_565 1.695(2) ?
O5 Mn2 7_565 2.1280(14) ?

loop_
_cod_related_entry_id
_cod_related_entry_database
_cod_related_entry_code
1 AMCSD 0010370
